data_2107404
loop_
_publ_author_name
'Kojic-Prodic, B.'
'Liminga, R.'
'Scavnicar, S.'
'Sljukic, M.'

_publ_section_title
;
 The crystal structure of trihydrazinium hexafluorochromate, (N2 H5)3 Cr
 F6
;
_journal_name_full 'Acta Crystallographica B (24,1968-38,1982)'
_journal_page_first 2028
_journal_page_last 2032
_journal_volume 28
_journal_year 1972
_chemical_formula_sum 'Cr F6 H15 N6'
_chemical_name_systematic '(N2 H5)3 (Cr F6)'
_space_group_IT_number 19
_symmetry_space_group_name_Hall 'P 2ac 2ab'
_symmetry_space_group_name_H-M 'P 21 21 21'
_cell_angle_alpha 90
_cell_angle_beta 90
_cell_angle_gamma 90
_cell_formula_units_Z 4
_cell_length_a 9.223
_cell_length_b 9.223
_cell_length_c 10.536
_cell_volume 896.231
_citation_journal_id_ASTM ACBCAR
_cod_data_source_file Kojic-Prodic_ACBCAR_1972_179.cif
_cod_data_source_block H15Cr1F6N6
_cod_original_cell_volume 896.2314
_cod_original_formula_sum 'H15 Cr1 F6 N6'
_cod_database_code 2107404

loop_
_symmetry_equiv_pos_as_xyz
x,y,z
-x+1/2,-y,z+1/2
x+1/2,-y+1/2,-z
-x,y+1/2,-z+1/2

loop_
_atom_site_label
_atom_site_type_symbol
_atom_site_fract_x
_atom_site_fract_y
_atom_site_fract_z
_atom_site_occupancy
_atom_site_U_iso_or_equiv
N5 N-2 0.7654 0.1747 0.2195 1 0.0
F3 F-1 0.1651 0.0126 0.1915 1 0.0
F2 F-1 0.4222 0.1311 0.1736 1 0.0
F6 F-1 0.3228 0.3961 0.2235 1 0.0
F1 F-1 0.2166 0.2285 0.0249 1 0.0
N6 N-2 0.6698 0.2575 0.2984 1 0.0
F4 F-1 0.0471 0.281 0.2259 1 0.0
N3 N-2 0.481 -0.0043 0.449 1 0.0
N1 N-2 0.0336 -0.013 0.4471 1 0.0
N4 N-2 0.5829 0.0646 0.537 1 0.0
F5 F-1 0.2645 0.173 0.3817 1 0.0
N2 N-2 -0.0905 0.0643 0.4676 1 0.0
Cr1 Cr+3 0.2382 0.2052 0.2036 1 0.0
